data_1520315
loop_
_publ_author_name
'Ro\&sbach, Jan'
'Harms, Klaus'
'Koert, Ulrich'

_publ_section_title
;
 \a-Crotyl-\a-difluoroboranyloxy-amides: Structure and Reactivity of
 Isolable Intermediates in Stereospecific \a-Ketol Rearrangements.
;
_journal_issue 12
_journal_name_full 'Organic letters'
_journal_page_first 3122
_journal_page_last 3125
_journal_paper_doi 10.1021/acs.orglett.5b01427
_journal_volume 17
_journal_year 2015
_chemical_formula_moiety 'C12 H20 B F2 N O4'
_chemical_formula_sum 'C12 H20 B F2 N O4'
_chemical_formula_weight 291.10
_space_group_crystal_system orthorhombic
_space_group_IT_number 61
_space_group_name_Hall '-P 2ac 2ab'
_space_group_name_H-M_alt 'P b c a'
_symmetry_space_group_name_Hall '-P 2ac 2ab'
_symmetry_space_group_name_H-M 'P b c a'
_atom_sites_solution_hydrogens geom
_atom_sites_solution_primary direct
_atom_sites_solution_secondary difmap
_audit_creation_method SHELXL-2014/7
_cell_angle_alpha 90
_cell_angle_beta 90
_cell_angle_gamma 90
_cell_formula_units_Z 8
_cell_length_a 16.8311(7)
_cell_length_b 9.1985(3)
_cell_length_c 18.0999(8)
_cell_measurement_reflns_used 6834
_cell_measurement_temperature 100(2)
_cell_measurement_theta_max 25.1550
_cell_measurement_theta_min 2.2504
_cell_volume 2802.24(19)
_computing_cell_refinement 'BRUKER SAINT'
_computing_data_collection 'BRUKER APEX2 2014.9-0'
_computing_data_reduction 'SAINT V8.34A (Bruker AXS Inc., 2013)'
_computing_molecular_graphics 'DIAMOND (Crystal Impact)'
_computing_structure_refinement 'SHELXL-2014/7 (Sheldrick, 2014)'
_computing_structure_solution 'XT V2014/1 (Bruker AXS Inc., 2014)'
_diffrn_ambient_temperature 100(2)
_diffrn_detector_area_resol_mean 7.9
_diffrn_measured_fraction_theta_full 1.000
_diffrn_measured_fraction_theta_max 0.994
_diffrn_measurement_device_type 'Bruker D8 QUEST area detector'
_diffrn_measurement_method '\w and \f scans'
_diffrn_radiation_type MoK\a
_diffrn_radiation_wavelength 0.71073
_diffrn_reflns_av_R_equivalents 0.0362
_diffrn_reflns_av_unetI/netI 0.0499
_diffrn_reflns_laue_measured_fraction_full 1.000
_diffrn_reflns_laue_measured_fraction_max 0.994
_diffrn_reflns_limit_h_max 18
_diffrn_reflns_limit_h_min -20
_diffrn_reflns_limit_k_max 10
_diffrn_reflns_limit_k_min -11
_diffrn_reflns_limit_l_max 21
_diffrn_reflns_limit_l_min -20
_diffrn_reflns_number 7273
_diffrn_reflns_point_group_measured_fraction_full 1.000
_diffrn_reflns_point_group_measured_fraction_max 0.994
_diffrn_reflns_theta_full 25.242
_diffrn_reflns_theta_max 25.332
_diffrn_reflns_theta_min 2.250
_diffrn_source 'microfocus sealed X-ray tube'
_exptl_absorpt_coefficient_mu 0.117
_exptl_absorpt_correction_T_max 1.00
_exptl_absorpt_correction_T_min 0.85
_exptl_absorpt_correction_type multi-scan
_exptl_absorpt_process_details 'SADABS V2014/5 (Bruker AXS Inc.)'
_exptl_crystal_colour colourless
_exptl_crystal_density_diffrn 1.380
_exptl_crystal_density_method 'not measured'
_exptl_crystal_description plate
_exptl_crystal_F_000 1232
_exptl_crystal_size_max 0.29
_exptl_crystal_size_mid 0.11
_exptl_crystal_size_min 0.04
_refine_diff_density_max 0.262
_refine_diff_density_min -0.163
_refine_diff_density_rms 0.041
_refine_ls_extinction_method none
_refine_ls_goodness_of_fit_ref 1.026
_refine_ls_hydrogen_treatment constr
_refine_ls_matrix_type full
_refine_ls_number_parameters 305
_refine_ls_number_reflns 2540
_refine_ls_number_restraints 396
_refine_ls_restrained_S_all 0.963
_refine_ls_R_factor_all 0.0490
_refine_ls_R_factor_gt 0.0374
_refine_ls_shift/su_max 0.001
_refine_ls_shift/su_mean 0.000
_refine_ls_structure_factor_coef Fsqd
_refine_ls_weighting_details 'w=1/[\s^2^(Fo^2^)+(0.0260P)^2^+1.4594P] where P=(Fo^2^+2Fc^2^)/3'
_refine_ls_weighting_scheme calc
_refine_ls_wR_factor_gt 0.0829
_refine_ls_wR_factor_ref 0.0885
_reflns_Friedel_coverage 0.000
_reflns_number_gt 2109
_reflns_number_total 2540
_reflns_threshold_expression 'I > 2\s(I)'
_cod_data_source_file ol5b01427_si_002.cif
_cod_data_source_block jr2137_0m
_cod_depositor_comments 'Adding full bibliography for 1520305--1520319.cif.'
_cod_database_code 1520315
_shelx_shelxl_version_number 2014/7
_shelx_space_group_comment
; 
The symmetry employed for this shelxl refinement is uniquely defined 
by the following loop, which should always be used as a source of 
symmetry information in preference to the above space-group names. 
They are only intended as comments. 
;
_shelx_estimated_absorpt_t_min 0.967
_shelx_estimated_absorpt_t_max 0.995

loop_
_space_group_symop_operation_xyz
'x, y, z'
'-x+1/2, -y, z+1/2'
'-x, y+1/2, -z+1/2'
'x+1/2, -y+1/2, -z'
'-x, -y, -z'
'x-1/2, y, -z-1/2'
'x, -y-1/2, z-1/2'
'-x-1/2, y-1/2, z'

loop_
_atom_site_label
_atom_site_type_symbol
_atom_site_fract_x
_atom_site_fract_y
_atom_site_fract_z
_atom_site_U_iso_or_equiv
_atom_site_adp_type
_atom_site_occupancy
_atom_site_site_symmetry_order
_atom_site_calc_flag
_atom_site_refinement_flags_posn
_atom_site_refinement_flags_adp
_atom_site_refinement_flags_occupancy
_atom_site_disorder_assembly
_atom_site_disorder_group
B1 B 0.38848(13) 0.3241(2) 0.38568(11) 0.0222(4) Uani 0.9416(13) 1 d D U P A 1
F1 F 0.44969(6) 0.25903(11) 0.42388(7) 0.0278(3) Uani 0.9416(13) 1 d D U P A 1
F2 F 0.32943(7) 0.22299(12) 0.37171(6) 0.0258(3) Uani 0.9416(13) 1 d D U P A 1
O2 O 0.34168(8) 0.73823(14) 0.25385(7) 0.0303(3) Uani 0.9416(13) 1 d D U P A 1
O3 O 0.41262(7) 0.40404(12) 0.32141(6) 0.0231(3) Uani 0.9416(13) 1 d D U P A 1
O8 O 0.35283(8) 0.44341(15) 0.43532(7) 0.0215(3) Uani 0.9416(13) 1 d D U P A 1
C1 C 0.28520(14) 0.5042(2) 0.23929(13) 0.0400(5) Uani 0.9416(13) 1 d D U P A 1
H1A H 0.2659 0.4400 0.2786 0.060 Uiso 0.9416(13) 1 calc R U P A 1
H1B H 0.3120 0.4462 0.2013 0.060 Uiso 0.9416(13) 1 calc R U P A 1
H1C H 0.2402 0.5558 0.2171 0.060 Uiso 0.9416(13) 1 calc R U P A 1
C2 C 0.34214(11) 0.6114(2) 0.27089(9) 0.0238(4) Uani 0.9416(13) 1 d D U P A 1
C3 C 0.40312(10) 0.55540(18) 0.32890(9) 0.0202(4) Uani 0.9416(13) 1 d D U P A 1
C4 C 0.48398(10) 0.63267(19) 0.32039(9) 0.0217(4) Uani 0.9416(13) 1 d D U P A 1
H4 H 0.4739 0.7396 0.3169 0.026 Uiso 0.9416(13) 1 calc R U P A 1
C5 C 0.53808(12) 0.6061(2) 0.38671(11) 0.0292(4) Uani 0.9416(13) 1 d D U P A 1
H5A H 0.5071 0.6201 0.4327 0.035 Uiso 0.9416(13) 1 calc R U P A 1
H5B H 0.5567 0.5040 0.3857 0.035 Uiso 0.9416(13) 1 calc R U P A 1
C6 C 0.60969(12) 0.7063(2) 0.38798(11) 0.0393(5) Uani 0.9416(13) 1 d D U P A 1
H6A H 0.6397 0.6952 0.3420 0.059 Uiso 0.9416(13) 1 calc R U P A 1
H6B H 0.6437 0.6813 0.4300 0.059 Uiso 0.9416(13) 1 calc R U P A 1
H6C H 0.5918 0.8073 0.3928 0.059 Uiso 0.9416(13) 1 calc R U P A 1
C7 C 0.52244(12) 0.5833(2) 0.24808(10) 0.0326(5) Uani 0.9416(13) 1 d D U P A 1
H7A H 0.5723 0.6363 0.2405 0.049 Uiso 0.9416(13) 1 calc R U P A 1
H7B H 0.4863 0.6030 0.2069 0.049 Uiso 0.9416(13) 1 calc R U P A 1
H7C H 0.5334 0.4788 0.2505 0.049 Uiso 0.9416(13) 1 calc R U P A 1
B1A B 0.4234(14) 0.342(2) 0.4162(12) 0.026(2) Uani 0.0584(13) 1 d D U P A 2
F1A F 0.4753(12) 0.281(2) 0.4655(11) 0.047(4) Uani 0.0584(13) 1 d D U P A 2
F2A F 0.3701(13) 0.237(2) 0.3923(11) 0.036(4) Uani 0.0584(13) 1 d D U P A 2
O2A O 0.5124(11) 0.7912(19) 0.3526(11) 0.032(4) Uani 0.0584(13) 1 d D U P A 2
O3A O 0.4571(11) 0.4186(17) 0.3543(9) 0.023(2) Uani 0.0584(13) 1 d D U P A 2
O8A O 0.3753(13) 0.461(2) 0.4561(12) 0.024(3) Uani 0.0584(13) 1 d D U P A 2
C1A C 0.5877(16) 0.581(3) 0.376(2) 0.038(5) Uani 0.0584(13) 1 d D U P A 2
H1D H 0.6328 0.6474 0.3698 0.057 Uiso 0.0584(13) 1 calc R U P A 2
H1E H 0.5933 0.4994 0.3415 0.057 Uiso 0.0584(13) 1 calc R U P A 2
H1F H 0.5865 0.5444 0.4266 0.057 Uiso 0.0584(13) 1 calc R U P A 2
C2A C 0.5124(13) 0.660(2) 0.3598(18) 0.026(3) Uani 0.0584(13) 1 d D U P A 2
C3A C 0.4357(12) 0.570(2) 0.3535(12) 0.024(2) Uani 0.0584(13) 1 d D U P A 2
C4A C 0.3898(13) 0.600(3) 0.2830(11) 0.021(2) Uani 0.0584(13) 1 d D U P A 2
H4A H 0.3774 0.7067 0.2836 0.025 Uiso 0.0584(13) 1 calc R U P A 2
C5A C 0.3117(13) 0.524(3) 0.2760(14) 0.024(3) Uani 0.0584(13) 1 d D U P A 2
H5C H 0.2780 0.5552 0.3180 0.029 Uiso 0.0584(13) 1 calc R U P A 2
H5D H 0.3216 0.4187 0.2821 0.029 Uiso 0.0584(13) 1 calc R U P A 2
C6A C 0.2638(16) 0.544(4) 0.2059(16) 0.029(5) Uani 0.0584(13) 1 d D U P A 2
H6D H 0.2175 0.4799 0.2069 0.044 Uiso 0.0584(13) 1 calc R U P A 2
H6E H 0.2969 0.5207 0.1630 0.044 Uiso 0.0584(13) 1 calc R U P A 2
H6F H 0.2461 0.6456 0.2024 0.044 Uiso 0.0584(13) 1 calc R U P A 2
C7A C 0.4463(15) 0.577(3) 0.2175(12) 0.028(5) Uani 0.0584(13) 1 d D U P A 2
H7D H 0.4156 0.5736 0.1715 0.041 Uiso 0.0584(13) 1 calc R U P A 2
H7E H 0.4747 0.4847 0.2239 0.041 Uiso 0.0584(13) 1 calc R U P A 2
H7F H 0.4846 0.6568 0.2152 0.041 Uiso 0.0584(13) 1 calc R U P A 2
C8 C 0.36457(9) 0.56952(18) 0.40628(9) 0.0225(4) Uani 1 1 d . . . . .
N9 N 0.34083(8) 0.68639(15) 0.44054(7) 0.0221(3) Uani 1 1 d . . . . .
C10 C 0.35160(10) 0.83861(18) 0.41664(9) 0.0253(4) Uani 1 1 d . . . . .
H10A H 0.2994 0.8828 0.4054 0.030 Uiso 1 1 calc R U . . .
H10B H 0.3845 0.8419 0.3713 0.030 Uiso 1 1 calc R U . . .
C11 C 0.39193(11) 0.92232(19) 0.47789(10) 0.0315(4) Uani 1 1 d . . . . .
H11A H 0.4456 0.8815 0.4865 0.038 Uiso 1 1 calc R U . . .
H11B H 0.3981 1.0251 0.4628 0.038 Uiso 1 1 calc R U . . .
O12 O 0.34714(8) 0.91555(13) 0.54484(7) 0.0341(3) Uani 1 1 d . . . . .
C13 C 0.34108(11) 0.76868(19) 0.56872(9) 0.0296(4) Uani 1 1 d . . . . .
H13A H 0.3117 0.7649 0.6161 0.036 Uiso 1 1 calc R U . . .
H13B H 0.3950 0.7290 0.5773 0.036 Uiso 1 1 calc R U . . .
C14 C 0.29868(10) 0.6764(2) 0.51200(8) 0.0259(4) Uani 1 1 d . . . . .
H14A H 0.2972 0.5740 0.5287 0.031 Uiso 1 1 calc R U . . .
H14B H 0.2433 0.7108 0.5061 0.031 Uiso 1 1 calc R U . . .

loop_
_atom_site_aniso_label
_atom_site_aniso_U_11
_atom_site_aniso_U_22
_atom_site_aniso_U_33
_atom_site_aniso_U_23
_atom_site_aniso_U_13
_atom_site_aniso_U_12
B1 0.0243(10) 0.0171(11) 0.0251(10) -0.0002(9) 0.0032(8) -0.0006(9)
F1 0.0262(6) 0.0226(6) 0.0345(7) 0.0042(5) 0.0002(5) 0.0026(5)
F2 0.0268(6) 0.0203(6) 0.0305(6) -0.0012(4) 0.0042(5) -0.0053(5)
O2 0.0378(8) 0.0262(7) 0.0268(6) 0.0027(6) -0.0040(5) 0.0056(6)
O3 0.0288(7) 0.0154(6) 0.0251(6) -0.0008(5) 0.0055(5) -0.0005(5)
O8 0.0254(7) 0.0174(7) 0.0217(7) 0.0020(5) 0.0042(5) -0.0023(6)
C1 0.0391(13) 0.0404(14) 0.0404(13) 0.0073(11) -0.0136(10) -0.0107(11)
C2 0.0239(10) 0.0270(11) 0.0203(9) 0.0027(7) 0.0038(7) 0.0016(9)
C3 0.0226(9) 0.0169(8) 0.0210(9) -0.0009(7) 0.0020(7) -0.0007(7)
C4 0.0224(9) 0.0174(9) 0.0255(9) 0.0027(7) 0.0024(7) -0.0009(7)
C5 0.0225(10) 0.0303(11) 0.0348(10) 0.0067(9) -0.0003(8) -0.0027(9)
C6 0.0284(10) 0.0493(14) 0.0401(11) 0.0047(10) -0.0036(9) -0.0094(10)
C7 0.0317(10) 0.0309(11) 0.0353(10) 0.0012(9) 0.0106(8) -0.0034(9)
B1A 0.029(4) 0.021(4) 0.027(4) 0.002(4) 0.003(4) 0.001(4)
F1A 0.050(9) 0.060(10) 0.029(8) 0.007(8) -0.008(8) 0.021(8)
F2A 0.040(8) 0.027(8) 0.043(8) -0.001(7) 0.014(7) -0.003(8)
O2A 0.021(7) 0.038(8) 0.037(7) 0.004(7) 0.001(6) -0.004(7)
O3A 0.025(4) 0.018(4) 0.027(4) 0.004(4) 0.002(4) 0.002(4)
O8A 0.024(5) 0.020(5) 0.027(5) 0.000(5) 0.000(5) -0.001(5)
C1A 0.024(9) 0.042(10) 0.047(10) 0.001(9) -0.007(9) -0.007(9)
C2A 0.021(5) 0.027(5) 0.029(5) 0.006(5) 0.001(5) -0.001(5)
C3A 0.024(4) 0.019(4) 0.028(4) 0.002(4) 0.000(4) 0.000(4)
C4A 0.023(4) 0.018(4) 0.022(4) 0.001(4) 0.000(4) 0.000(4)
C5A 0.025(5) 0.024(5) 0.024(5) -0.001(5) 0.003(5) -0.002(5)
C6A 0.018(9) 0.035(10) 0.036(10) 0.016(9) -0.010(9) -0.015(9)
C7A 0.036(10) 0.030(11) 0.017(9) -0.002(9) -0.001(9) -0.005(10)
C8 0.0208(8) 0.0203(9) 0.0265(8) 0.0032(7) 0.0004(6) -0.0007(7)
N9 0.0221(7) 0.0195(7) 0.0245(7) 0.0002(6) 0.0022(6) 0.0005(6)
C10 0.0264(9) 0.0191(9) 0.0305(9) 0.0020(7) 0.0024(7) 0.0039(7)
C11 0.0354(10) 0.0200(9) 0.0390(10) 0.0027(8) -0.0043(8) -0.0015(8)
O12 0.0488(8) 0.0227(7) 0.0308(7) -0.0030(5) -0.0043(6) 0.0030(6)
C13 0.0364(10) 0.0261(10) 0.0263(9) 0.0002(7) -0.0021(7) 0.0025(8)
C14 0.0263(9) 0.0266(9) 0.0249(8) -0.0016(7) 0.0059(7) 0.0003(7)

loop_
_atom_type_symbol
_atom_type_description
_atom_type_scat_dispersion_real
_atom_type_scat_dispersion_imag
_atom_type_scat_source
C C 0.0033 0.0016 'International Tables Vol C Tables 4.2.6.8 and 6.1.1.4'
H H 0.0000 0.0000 'International Tables Vol C Tables 4.2.6.8 and 6.1.1.4'
B B 0.0013 0.0007 'International Tables Vol C Tables 4.2.6.8 and 6.1.1.4'
N N 0.0061 0.0033 'International Tables Vol C Tables 4.2.6.8 and 6.1.1.4'
O O 0.0106 0.0060 'International Tables Vol C Tables 4.2.6.8 and 6.1.1.4'
F F 0.0171 0.0103 'International Tables Vol C Tables 4.2.6.8 and 6.1.1.4'

loop_
_geom_angle_atom_site_label_1
_geom_angle_atom_site_label_2
_geom_angle_atom_site_label_3
_geom_angle
F1 B1 F2 109.66(16)
F1 B1 O3 114.69(16)
F2 B1 O3 113.54(16)
F1 B1 O8 107.96(15)
F2 B1 O8 107.80(15)
O3 B1 O8 102.60(15)
C3 O3 B1 113.36(13)
C8 O8 B1 110.11(14)
C2 C1 H1A 109.5
C2 C1 H1B 109.5
H1A C1 H1B 109.5
C2 C1 H1C 109.5
H1A C1 H1C 109.5
H1B C1 H1C 109.5
O2 C2 C1 122.54(18)
O2 C2 C3 119.78(17)
C1 C2 C3 117.68(17)
O3 C3 C4 110.23(14)
O3 C3 C8 102.56(13)
C4 C3 C8 114.90(14)
O3 C3 C2 109.70(14)
C4 C3 C2 111.22(14)
C8 C3 C2 107.82(13)
C5 C4 C7 111.89(15)
C5 C4 C3 111.95(14)
C7 C4 C3 108.77(15)
C5 C4 H4 108.0
C7 C4 H4 108.0
C3 C4 H4 108.0
C6 C5 C4 112.85(16)
C6 C5 H5A 109.0
C4 C5 H5A 109.0
C6 C5 H5B 109.0
C4 C5 H5B 109.0
H5A C5 H5B 107.8
C5 C6 H6A 109.5
C5 C6 H6B 109.5
H6A C6 H6B 109.5
C5 C6 H6C 109.5
H6A C6 H6C 109.5
H6B C6 H6C 109.5
C4 C7 H7A 109.5
C4 C7 H7B 109.5
H7A C7 H7B 109.5
C4 C7 H7C 109.5
H7A C7 H7C 109.5
H7B C7 H7C 109.5
F1A B1A F2A 108.8(18)
F1A B1A O3A 117.3(19)
F2A B1A O3A 110.6(18)
F1A B1A O8A 108.8(18)
F2A B1A O8A 107.5(18)
O3A B1A O8A 103.2(15)
B1A O3A C3A 112.4(15)
C8 O8A B1A 106.2(14)
C2A C1A H1D 109.5
C2A C1A H1E 109.5
H1D C1A H1E 109.5
C2A C1A H1F 109.5
H1D C1A H1F 109.5
H1E C1A H1F 109.5
O2A C2A C1A 120.4(19)
O2A C2A C3A 121.9(19)
C1A C2A C3A 117.7(18)
O3A C3A C4A 108.2(17)
O3A C3A C8 100.7(12)
C4A C3A C8 97.3(14)
O3A C3A C2A 108.2(15)
C4A C3A C2A 113.0(17)
C8 C3A C2A 127.7(18)
C5A C4A C3A 115.6(17)
C5A C4A C7A 114.4(18)
C3A C4A C7A 108.0(17)
C5A C4A H4A 106.0
C3A C4A H4A 106.0
C7A C4A H4A 106.0
C4A C5A C6A 119(2)
C4A C5A H5C 107.6
C6A C5A H5C 107.6
C4A C5A H5D 107.6
C6A C5A H5D 107.6
H5C C5A H5D 107.1
C5A C6A H6D 109.5
C5A C6A H6E 109.5
H6D C6A H6E 109.5
C5A C6A H6F 109.5
H6D C6A H6F 109.5
H6E C6A H6F 109.5
C4A C7A H7D 109.5
C4A C7A H7E 109.5
H7D C7A H7E 109.5
C4A C7A H7F 109.5
H7D C7A H7F 109.5
H7E C7A H7F 109.5
O8 C8 N9 120.08(15)
N9 C8 O8A 109.4(8)
N9 C8 C3A 122.2(7)
O8A C8 C3A 108.2(11)
O8 C8 C3 110.95(14)
N9 C8 C3 128.87(15)
C8 N9 C10 127.22(14)
C8 N9 C14 120.82(14)
C10 N9 C14 111.96(13)
N9 C10 C11 108.87(13)
N9 C10 H10A 109.9
C11 C10 H10A 109.9
N9 C10 H10B 109.9
C11 C10 H10B 109.9
H10A C10 H10B 108.3
O12 C11 C10 111.30(14)
O12 C11 H11A 109.4
C10 C11 H11A 109.4
O12 C11 H11B 109.4
C10 C11 H11B 109.4
H11A C11 H11B 108.0
C13 O12 C11 109.70(13)
O12 C13 C14 111.15(14)
O12 C13 H13A 109.4
C14 C13 H13A 109.4
O12 C13 H13B 109.4
C14 C13 H13B 109.4
H13A C13 H13B 108.0
N9 C14 C13 109.46(14)
N9 C14 H14A 109.8
C13 C14 H14A 109.8
N9 C14 H14B 109.8
C13 C14 H14B 109.8
H14A C14 H14B 108.2

loop_
_geom_bond_atom_site_label_1
_geom_bond_atom_site_label_2
_geom_bond_distance
B1 F1 1.378(2)
B1 F2 1.385(3)
B1 O3 1.435(2)
B1 O8 1.540(2)
O2 C2 1.207(2)
O3 C3 1.408(2)
O8 C8 1.289(2)
C1 C2 1.489(3)
C1 H1A 0.9800
C1 H1B 0.9800
C1 H1C 0.9800
C2 C3 1.556(2)
C3 C4 1.543(2)
C3 C8 1.549(2)
C4 C5 1.526(3)
C4 C7 1.529(2)
C4 H4 1.0000
C5 C6 1.518(3)
C5 H5A 0.9900
C5 H5B 0.9900
C6 H6A 0.9800
C6 H6B 0.9800
C6 H6C 0.9800
C7 H7A 0.9800
C7 H7B 0.9800
C7 H7C 0.9800
B1A F1A 1.371(18)
B1A F2A 1.393(18)
B1A O3A 1.437(17)
B1A O8A 1.538(18)
O2A C2A 1.212(17)
O3A C3A 1.439(17)
O8A C8 1.36(2)
C1A C2A 1.490(18)
C1A H1D 0.9800
C1A H1E 0.9800
C1A H1F 0.9800
C2A C3A 1.538(17)
C3A C4A 1.519(17)
C3A C8 1.53(2)
C4A C5A 1.495(18)
C4A C7A 1.535(18)
C4A H4A 1.0000
C5A C6A 1.515(19)
C5A H5C 0.9900
C5A H5D 0.9900
C6A H6D 0.9800
C6A H6E 0.9800
C6A H6F 0.9800
C7A H7D 0.9800
C7A H7E 0.9800
C7A H7F 0.9800
C8 N9 1.304(2)
N9 C10 1.477(2)
N9 C14 1.478(2)
C10 C11 1.511(2)
C10 H10A 0.9900
C10 H10B 0.9900
C11 O12 1.428(2)
C11 H11A 0.9900
C11 H11B 0.9900
O12 C13 1.422(2)
C13 C14 1.511(2)
C13 H13A 0.9900
C13 H13B 0.9900
C14 H14A 0.9900
C14 H14B 0.9900

loop_
_geom_torsion_atom_site_label_1
_geom_torsion_atom_site_label_2
_geom_torsion_atom_site_label_3
_geom_torsion_atom_site_label_4
_geom_torsion
F1 B1 O3 C3 -111.13(18)
F2 B1 O3 C3 121.69(16)
O8 B1 O3 C3 5.6(2)
F1 B1 O8 C8 114.83(17)
F2 B1 O8 C8 -126.77(15)
O3 B1 O8 C8 -6.66(19)
B1 O3 C3 C4 119.91(16)
B1 O3 C3 C8 -2.90(19)
B1 O3 C3 C2 -117.29(16)
O2 C2 C3 O3 -159.36(15)
C1 C2 C3 O3 21.6(2)
O2 C2 C3 C4 -37.1(2)
C1 C2 C3 C4 143.79(17)
O2 C2 C3 C8 89.67(19)
C1 C2 C3 C8 -89.39(19)
O3 C3 C4 C5 -71.25(18)
C8 C3 C4 C5 44.0(2)
C2 C3 C4 C5 166.84(15)
O3 C3 C4 C7 52.92(18)
C8 C3 C4 C7 168.18(15)
C2 C3 C4 C7 -68.99(18)
C7 C4 C5 C6 70.4(2)
C3 C4 C5 C6 -167.23(16)
F1A B1A O3A C3A -118(2)
F2A B1A O3A C3A 116(2)
O8A B1A O3A C3A 1(2)
F1A B1A O8A C8 143.6(18)
F2A B1A O8A C8 -98.7(18)
O3A B1A O8A C8 18(2)
B1A O3A C3A C4A -119.0(19)
B1A O3A C3A C8 -18(2)
B1A O3A C3A C2A 118(2)
O2A C2A C3A O3A 172(3)
C1A C2A C3A O3A -8(3)
O2A C2A C3A C4A 52(4)
C1A C2A C3A C4A -128(3)
O2A C2A C3A C8 -68(4)
C1A C2A C3A C8 112(3)
O3A C3A C4A C5A 64(2)
C8 C3A C4A C5A -39(2)
C2A C3A C4A C5A -176(2)
O3A C3A C4A C7A -65(2)
C8 C3A C4A C7A -168.9(18)
C2A C3A C4A C7A 55(3)
C3A C4A C5A C6A -178(3)
C7A C4A C5A C6A -51(4)
B1 O8 C8 N9 -178.16(15)
B1 O8 C8 C3 5.23(19)
B1A O8A C8 N9 -165.3(12)
B1A O8A C8 C3A -30.0(19)
O3A C3A C8 N9 158.1(9)
C4A C3A C8 N9 -91.7(13)
C2A C3A C8 N9 35(2)
O3A C3A C8 O8A 29.8(17)
C4A C3A C8 O8A 140.0(15)
C2A C3A C8 O8A -93(2)
O3 C3 C8 O8 -1.68(18)
C4 C3 C8 O8 -121.29(16)
C2 C3 C8 O8 114.07(16)
O3 C3 C8 N9 -177.91(16)
C4 C3 C8 N9 62.5(2)
C2 C3 C8 N9 -62.2(2)
O8 C8 N9 C10 177.89(15)
O8A C8 N9 C10 154.0(11)
C3A C8 N9 C10 26.2(9)
C3 C8 N9 C10 -6.2(3)
O8 C8 N9 C14 -1.4(2)
O8A C8 N9 C14 -25.3(11)
C3A C8 N9 C14 -153.1(9)
C3 C8 N9 C14 174.53(15)
C8 N9 C10 C11 -125.34(17)
C14 N9 C10 C11 53.99(17)
N9 C10 C11 O12 -57.62(18)
C10 C11 O12 C13 61.70(18)
C11 O12 C13 C14 -61.10(18)
C8 N9 C14 C13 125.55(16)
C10 N9 C14 C13 -53.84(18)
O12 C13 C14 N9 56.96(19)
